data_7131415
loop_
_publ_author_name
'Thai, Phong'
'Frey, Brandon L.'
'Figgins, Matthew T.'
'Thompson, Richard R.'
'Carmieli, Raanan'
'Powers, David C.'

_publ_section_title
;
 Selective multi-electron aggregation at a hypervalent iodine center by
 sequential disproportionation.
;
_journal_issue 29
_journal_name_full 'Chemical communications (Cambridge, England)'
_journal_page_first 4308
_journal_page_last 4311
_journal_paper_doi 10.1039/d3cc00549f
_journal_volume 59
_journal_year 2023
_chemical_formula_moiety 'C22 H30 I2 O7.5 S2, Cl O4'
_chemical_formula_sum 'C22 H30 Cl I2 O11.5 S2'
_chemical_formula_weight 831.85
_chemical_properties_physical Heat-sensitive
_space_group_crystal_system monoclinic
_space_group_IT_number 15
_space_group_name_Hall '-C 2yc'
_space_group_name_H-M_alt 'C 1 2/c 1'
_atom_sites_solution_hydrogens difmap
_atom_sites_solution_primary dual
_audit_creation_date 2022-06-29
_audit_creation_method
;
Olex2 1.5
(compiled 2021.10.07 svn.r9718050b for OlexSys, GUI svn.r6410)
;
_audit_update_record
;
2022-07-12 deposited with the CCDC.	2023-03-15 downloaded from the CCDC.
;
_cell_angle_alpha 90
_cell_angle_beta 121.8420(10)
_cell_angle_gamma 90
_cell_formula_units_Z 8
_cell_length_a 33.080(3)
_cell_length_b 9.9990(9)
_cell_length_c 20.9926(19)
_cell_measurement_reflns_used 9879
_cell_measurement_temperature 110.00
_cell_measurement_theta_max 28.61
_cell_measurement_theta_min 2.16
_cell_volume 5898.7(9)
_computing_cell_refinement 'SAINT V8.38A (Bruker, 2018)'
_computing_data_reduction 'SAINT V8.38A (Bruker, 2018)'
_computing_molecular_graphics 'Olex2 1.5 (Dolomanov et al., 2009)'
_computing_publication_material 'Olex2 1.5 (Dolomanov et al., 2009)'
_computing_structure_refinement 'XL  (Sheldrick, 2008)'
_computing_structure_solution 'SHELXT 2014/5 (Sheldrick, 2014)'
_diffrn_ambient_temperature 110.00
_diffrn_measured_fraction_theta_full 0.997
_diffrn_measured_fraction_theta_max 0.906
_diffrn_measurement_device_type 'Bruker APEX-II CCD'
_diffrn_measurement_method '\f and \w scans'
_diffrn_radiation_type MoK\a
_diffrn_radiation_wavelength 0.71073
_diffrn_reflns_av_R_equivalents 0.0550
_diffrn_reflns_av_unetI/netI 0.0407
_diffrn_reflns_Laue_measured_fraction_full 0.997
_diffrn_reflns_Laue_measured_fraction_max 0.906
_diffrn_reflns_limit_h_max 44
_diffrn_reflns_limit_h_min -44
_diffrn_reflns_limit_k_max 13
_diffrn_reflns_limit_k_min -13
_diffrn_reflns_limit_l_max 28
_diffrn_reflns_limit_l_min -27
_diffrn_reflns_number 49267
_diffrn_reflns_point_group_measured_fraction_full 0.997
_diffrn_reflns_point_group_measured_fraction_max 0.906
_diffrn_reflns_theta_full 25.242
_diffrn_reflns_theta_max 29.002
_diffrn_reflns_theta_min 1.956
_diffrn_source_current 1.0
_diffrn_source_power 0.05
_diffrn_source_voltage 50.0
_diffrn_standards_number 0
_exptl_absorpt_coefficient_mu 2.421
_exptl_absorpt_correction_T_max 0.7458
_exptl_absorpt_correction_T_min 0.6684
_exptl_absorpt_correction_type multi-scan
_exptl_absorpt_process_details
;
SADABS-2016/2 (Bruker,2016/2) was used for absorption correction.
wR2(int) was 0.0808 before and 0.0593 after correction.
The Ratio of minimum to maximum transmission is 0.8962.
The \l/2 correction factor is Not present.
;
_exptl_crystal_colour colourless
_exptl_crystal_colour_primary colourless
_exptl_crystal_density_diffrn 1.873
_exptl_crystal_description trapezoid
_exptl_crystal_F_000 3272
_exptl_crystal_size_max 0.12
_exptl_crystal_size_mid 0.08
_exptl_crystal_size_min 0.03
_refine_diff_density_max 0.618
_refine_diff_density_min -0.681
_refine_diff_density_rms 0.124
_refine_ls_extinction_method none
_refine_ls_goodness_of_fit_ref 1.102
_refine_ls_hydrogen_treatment refall
_refine_ls_matrix_type full
_refine_ls_number_parameters 504
_refine_ls_number_reflns 7130
_refine_ls_number_restraints 0
_refine_ls_restrained_S_all 1.102
_refine_ls_R_factor_all 0.0558
_refine_ls_R_factor_gt 0.0344
_refine_ls_shift/su_max 0.001
_refine_ls_shift/su_mean 0.000
_refine_ls_structure_factor_coef Fsqd
_refine_ls_weighting_details 'w=1/[\s^2^(Fo^2^)+(0.0033P)^2^+25.6211P] where P=(Fo^2^+2Fc^2^)/3'
_refine_ls_weighting_scheme calc
_refine_ls_wR_factor_gt 0.0510
_refine_ls_wR_factor_ref 0.0561
_reflns_Friedel_coverage 0.000
_reflns_number_gt 5742
_reflns_number_total 7130
_reflns_threshold_expression 'I > 2\s(I)'
_cod_data_source_file d3cc00549f2.cif
_cod_data_source_block hiresolution
_cod_depositor_comments 'Adding full bibliography for 7131411--7131416.cif.'
_cod_original_cell_volume 5898.6(9)
_cod_original_formula_sum 'C22 H30 Cl I2 O11.50 S2'
_cod_database_code 7131415
_shelx_shelxl_version_number 2018/3
_shelx_space_group_comment
;
The symmetry employed for this shelxl refinement is uniquely defined
by the following loop, which should always be used as a source of
symmetry information in preference to the above space-group names.
They are only intended as comments.
;
_shelx_estimated_absorpt_t_max 0.931
_shelx_estimated_absorpt_t_min 0.760
_olex2_refinement_description
;
1. Others
 Fixed Sof: O9(0.667) O10(0.667) O11(0.667) O12(0.667) O14(0.33333)
 O13(0.33333) O15(0.33333) O16(0.33333)
;
_olex2_submission_special_instructions 'No special instructions were received'

loop_
_space_group_symop_operation_xyz
'x, y, z'
'-x, y, -z+1/2'
'x+1/2, y+1/2, z'
'-x+1/2, y+1/2, -z+1/2'
'-x, -y, -z'
'x, -y, z-1/2'
'-x+1/2, -y+1/2, -z'
'x+1/2, -y+1/2, z-1/2'

loop_
_atom_site_label
_atom_site_type_symbol
_atom_site_fract_x
_atom_site_fract_y
_atom_site_fract_z
_atom_site_U_iso_or_equiv
_atom_site_adp_type
_atom_site_occupancy
_atom_site_site_symmetry_order
_atom_site_calc_flag
_atom_site_refinement_flags_posn
_atom_site_refinement_flags_adp
_atom_site_refinement_flags_occupancy
_atom_site_disorder_assembly
_atom_site_disorder_group
I1 I 0.32635(2) 0.51092(2) 0.16170(2) 0.02610(6) Uani 1 1 d . . . . .
I2 I 0.44501(2) 0.63734(2) 0.23865(2) 0.02281(6) Uani 1 1 d . . . . .
S1 S 0.21080(3) 0.58447(9) 0.10556(5) 0.02455(19) Uani 1 1 d . . . . .
S2 S 0.37334(3) 0.91106(8) 0.24739(5) 0.01953(17) Uani 1 1 d . . . . .
O1 O 0.25524(9) 0.7196(3) 0.36542(14) 0.0331(6) Uani 1 1 d . . . . .
O2 O 0.17176(9) 0.5080(3) 0.09724(15) 0.0329(6) Uani 1 1 d . . . . .
O3 O 0.23770(9) 0.5290(2) 0.07452(14) 0.0286(6) Uani 1 1 d . . . . .
O4 O 0.39079(8) 0.5103(2) 0.24119(15) 0.0295(6) Uani 1 1 d . . . . .
O5 O 0.47566(9) 0.8790(3) 0.53318(13) 0.0341(6) Uani 1 1 d . . . . .
O6 O 0.33900(8) 0.9525(2) 0.26570(13) 0.0258(5) Uani 1 1 d . . . . .
O7 O 0.35836(8) 0.8171(2) 0.18700(13) 0.0236(5) Uani 1 1 d . . . . .
O8 O 0.500000 0.7491(3) 0.250000 0.0305(9) Uani 1 2 d S T P . .
C1 C 0.28755(16) 0.7262(4) 0.4444(2) 0.0330(9) Uani 1 1 d . . . . .
C2 C 0.27283(13) 0.6765(3) 0.3236(2) 0.0254(8) Uani 1 1 d . . . . .
C3 C 0.23937(13) 0.6508(4) 0.2492(2) 0.0264(8) Uani 1 1 d . . . . .
C4 C 0.25350(12) 0.6093(3) 0.2011(2) 0.0245(8) Uani 1 1 d . . . . .
C5 C 0.30181(12) 0.5872(3) 0.2290(2) 0.0228(8) Uani 1 1 d . . . . .
C6 C 0.33474(13) 0.6093(3) 0.3031(2) 0.0255(8) Uani 1 1 d . . . . .
C7 C 0.32070(13) 0.6564(4) 0.3508(2) 0.0272(8) Uani 1 1 d . . . . .
C8 C 0.18911(13) 0.7461(4) 0.0624(2) 0.0295(8) Uani 1 1 d . . . . .
C9 C 0.15988(18) 0.8090(5) 0.0916(3) 0.0427(11) Uani 1 1 d . . . . .
C10 C 0.15783(17) 0.7163(5) -0.0208(2) 0.0370(10) Uani 1 1 d . . . . .
C11 C 0.23146(17) 0.8322(4) 0.0794(3) 0.0386(10) Uani 1 1 d . . . . .
C12 C 0.44500(16) 0.9774(5) 0.5352(3) 0.0395(10) Uani 1 1 d . . . . .
C13 C 0.46448(13) 0.8329(4) 0.4651(2) 0.0275(8) Uani 1 1 d . . . . .
C14 C 0.42844(12) 0.8849(4) 0.39733(19) 0.0222(7) Uani 1 1 d . . . . .
C15 C 0.42181(12) 0.8359(3) 0.33036(19) 0.0219(7) Uani 1 1 d . . . . .
C16 C 0.45077(12) 0.7330(3) 0.33181(19) 0.0221(7) Uani 1 1 d . . . . .
C17 C 0.48535(13) 0.6789(4) 0.3999(2) 0.0286(8) Uani 1 1 d . . . . .
C18 C 0.49248(14) 0.7286(4) 0.4662(2) 0.0335(9) Uani 1 1 d . . . . .
C19 C 0.39608(12) 1.0595(3) 0.2270(2) 0.0232(7) Uani 1 1 d . . . . .
C20 C 0.35370(14) 1.1125(4) 0.1539(2) 0.0291(9) Uani 1 1 d . . . . .
C21 C 0.41232(17) 1.1599(4) 0.2903(2) 0.0342(9) Uani 1 1 d . . . . .
C22 C 0.43659(15) 1.0186(4) 0.2163(3) 0.0315(9) Uani 1 1 d . . . . .
Cl1 Cl 0.41529(3) 0.40108(9) 0.08048(5) 0.0299(2) Uani 1 1 d . . . . .
O9 O 0.46017(14) 0.4272(5) 0.1458(2) 0.0397(10) Uani 0.667 1 d . . P A 1
O10 O 0.40587(16) 0.2630(4) 0.0678(3) 0.0499(13) Uani 0.667 1 d . . P A 1
O11 O 0.3782(3) 0.4700(7) 0.0793(6) 0.0393(17) Uani 0.667 1 d . . P A 1
O12 O 0.41898(16) 0.4521(5) 0.0171(3) 0.0432(11) Uani 0.667 1 d . . P A 1
O14 O 0.4378(3) 0.5243(9) 0.1045(5) 0.044(2) Uani 0.3333 1 d . . P A 2
O13 O 0.4047(3) 0.3599(11) 0.0141(5) 0.045(2) Uani 0.3333 1 d . . P A 2
O15 O 0.4409(4) 0.3069(11) 0.1419(6) 0.066(3) Uani 0.3333 1 d . . P A 2
O16 O 0.3680(6) 0.4223(16) 0.0804(12) 0.041(4) Uani 0.3333 1 d . . P A 2
H20A H 0.3269(13) 1.128(3) 0.1590(19) 0.026(10) Uiso 1 1 d . . . . .
H10A H 0.1312(13) 0.662(3) -0.0310(19) 0.022(9) Uiso 1 1 d . . . . .
H22A H 0.4473(12) 1.098(4) 0.204(2) 0.027(10) Uiso 1 1 d . . . . .
H7 H 0.3429(12) 0.672(3) 0.399(2) 0.020(10) Uiso 1 1 d . . . . .
H17 H 0.5054(13) 0.604(4) 0.402(2) 0.032(10) Uiso 1 1 d . . . . .
H6 H 0.3659(13) 0.593(4) 0.321(2) 0.029(10) Uiso 1 1 d . . . . .
H12A H 0.4448(13) 1.060(4) 0.508(2) 0.037(11) Uiso 1 1 d . . . . .
H20B H 0.3650(14) 1.188(4) 0.142(2) 0.040(12) Uiso 1 1 d . . . . .
H11A H 0.2194(14) 0.919(4) 0.052(2) 0.039(11) Uiso 1 1 d . . . . .
H22B H 0.4258(13) 0.955(4) 0.177(2) 0.027(10) Uiso 1 1 d . . . . .
H9A H 0.1459(14) 0.883(4) 0.064(2) 0.037(12) Uiso 1 1 d . . . . .
H21A H 0.4199(14) 1.237(4) 0.278(2) 0.042(12) Uiso 1 1 d . . . . .
H1A H 0.3136(13) 0.788(4) 0.459(2) 0.030(10) Uiso 1 1 d . . . . .
H12B H 0.4580(14) 1.002(4) 0.584(2) 0.038(11) Uiso 1 1 d . . . . .
H18 H 0.5172(13) 0.696(4) 0.515(2) 0.034(11) Uiso 1 1 d . . . . .
H12C H 0.4148(14) 0.943(4) 0.516(2) 0.029(10) Uiso 1 1 d . . . . .
H20C H 0.3420(14) 1.047(4) 0.114(2) 0.038(11) Uiso 1 1 d . . . . .
H14 H 0.4081(13) 0.945(4) 0.399(2) 0.029(10) Uiso 1 1 d . . . . .
H9B H 0.1369(16) 0.742(4) 0.088(2) 0.050(14) Uiso 1 1 d . . . . .
H10B H 0.1759(14) 0.675(4) -0.041(2) 0.047(12) Uiso 1 1 d . . . . .
H21B H 0.3876(15) 1.183(4) 0.303(2) 0.050(13) Uiso 1 1 d . . . . .
H11B H 0.2525(15) 0.856(4) 0.132(2) 0.043(12) Uiso 1 1 d . . . . .
H21C H 0.4399(15) 1.131(4) 0.337(2) 0.046(12) Uiso 1 1 d . . . . .
H10C H 0.1460(15) 0.797(4) -0.045(2) 0.046(13) Uiso 1 1 d . . . . .
H1B H 0.2706(14) 0.755(4) 0.465(2) 0.039(12) Uiso 1 1 d . . . . .
H11C H 0.2525(14) 0.793(4) 0.068(2) 0.040(12) Uiso 1 1 d . . . . .
H9C H 0.1806(15) 0.829(4) 0.145(3) 0.044(12) Uiso 1 1 d . . . . .
H3 H 0.2076(15) 0.661(4) 0.232(2) 0.051(13) Uiso 1 1 d . . . . .
H22C H 0.4636(15) 0.984(4) 0.263(2) 0.046(12) Uiso 1 1 d . . . . .
H1C H 0.3021(14) 0.639(4) 0.463(2) 0.046(12) Uiso 1 1 d . . . . .

loop_
_atom_site_aniso_label
_atom_site_aniso_U_11
_atom_site_aniso_U_22
_atom_site_aniso_U_33
_atom_site_aniso_U_23
_atom_site_aniso_U_13
_atom_site_aniso_U_12
I1 0.02625(13) 0.01826(11) 0.04362(15) -0.00374(10) 0.02515(12) -0.00146(10)
I2 0.02160(12) 0.02218(11) 0.03230(13) -0.00053(10) 0.01946(10) 0.00116(9)
S1 0.0250(5) 0.0226(4) 0.0325(5) -0.0057(4) 0.0196(4) -0.0049(4)
S2 0.0195(4) 0.0214(4) 0.0195(4) 0.0019(3) 0.0116(4) 0.0043(3)
O1 0.0262(14) 0.0483(16) 0.0303(15) -0.0052(13) 0.0186(13) -0.0020(13)
O2 0.0290(14) 0.0369(15) 0.0398(16) -0.0087(13) 0.0230(13) -0.0121(12)
O3 0.0306(14) 0.0249(13) 0.0415(16) -0.0111(12) 0.0268(13) -0.0053(11)
O4 0.0255(13) 0.0249(13) 0.0472(16) 0.0040(12) 0.0254(13) 0.0016(11)
O5 0.0299(15) 0.0513(17) 0.0195(13) 0.0022(12) 0.0119(12) 0.0009(13)
O6 0.0240(13) 0.0321(14) 0.0266(13) 0.0058(11) 0.0170(12) 0.0086(11)
O7 0.0254(13) 0.0219(12) 0.0220(13) -0.0013(10) 0.0114(11) 0.0022(10)
O8 0.029(2) 0.0236(18) 0.053(2) 0.000 0.032(2) 0.000
C1 0.037(2) 0.035(2) 0.033(2) 0.0052(19) 0.023(2) 0.003(2)
C2 0.027(2) 0.0237(18) 0.032(2) -0.0019(16) 0.0202(18) -0.0027(15)
C3 0.0206(19) 0.030(2) 0.035(2) -0.0039(17) 0.0188(18) -0.0050(16)
C4 0.0249(19) 0.0202(17) 0.033(2) -0.0010(15) 0.0183(17) -0.0035(15)
C5 0.028(2) 0.0168(16) 0.035(2) 0.0006(15) 0.0243(18) -0.0013(15)
C6 0.0227(19) 0.0211(18) 0.039(2) 0.0037(16) 0.0204(18) 0.0009(15)
C7 0.025(2) 0.0264(19) 0.032(2) 0.0049(17) 0.0155(18) -0.0013(16)
C8 0.031(2) 0.0281(19) 0.029(2) -0.0047(16) 0.0155(18) 0.0005(17)
C9 0.046(3) 0.043(3) 0.039(3) 0.000(2) 0.022(2) 0.017(2)
C10 0.042(3) 0.038(3) 0.031(2) -0.004(2) 0.019(2) -0.003(2)
C11 0.042(3) 0.021(2) 0.048(3) -0.001(2) 0.021(2) -0.0020(19)
C12 0.035(3) 0.062(3) 0.026(2) -0.009(2) 0.019(2) -0.007(2)
C13 0.027(2) 0.037(2) 0.0203(18) 0.0044(16) 0.0133(17) -0.0033(17)
C14 0.0211(18) 0.0271(19) 0.0219(18) 0.0032(15) 0.0138(16) 0.0020(15)
C15 0.0220(18) 0.0239(18) 0.0217(18) 0.0031(14) 0.0130(16) 0.0003(15)
C16 0.0218(18) 0.0222(17) 0.0251(19) 0.0025(15) 0.0144(16) 0.0005(15)
C17 0.024(2) 0.030(2) 0.033(2) 0.0090(17) 0.0154(18) 0.0061(17)
C18 0.027(2) 0.039(2) 0.028(2) 0.0137(19) 0.0100(19) 0.0038(18)
C19 0.0243(19) 0.0218(17) 0.0248(19) 0.0023(15) 0.0138(16) 0.0015(15)
C20 0.029(2) 0.029(2) 0.032(2) 0.0090(18) 0.0182(19) 0.0064(18)
C21 0.043(3) 0.025(2) 0.030(2) -0.0036(18) 0.015(2) -0.0039(19)
C22 0.029(2) 0.029(2) 0.044(3) 0.008(2) 0.025(2) 0.0028(18)
Cl1 0.0281(5) 0.0226(4) 0.0360(5) -0.0046(4) 0.0148(4) -0.0012(4)
O9 0.028(2) 0.060(3) 0.026(2) -0.007(2) 0.011(2) -0.003(2)
O10 0.046(3) 0.022(2) 0.088(4) -0.010(2) 0.040(3) -0.006(2)
O11 0.031(4) 0.042(4) 0.050(3) -0.014(4) 0.025(3) 0.005(3)
O12 0.035(3) 0.059(3) 0.037(3) 0.008(2) 0.020(2) 0.001(2)
O14 0.047(6) 0.038(5) 0.060(6) -0.019(5) 0.037(5) -0.017(4)
O13 0.041(6) 0.067(7) 0.022(5) -0.019(5) 0.014(4) 0.004(5)
O15 0.069(7) 0.074(8) 0.066(7) 0.046(6) 0.043(7) 0.032(6)
O16 0.029(7) 0.055(10) 0.055(7) -0.004(8) 0.034(6) -0.002(6)

loop_
_atom_type_symbol
_atom_type_description
_atom_type_scat_dispersion_real
_atom_type_scat_dispersion_imag
_atom_type_scat_source
C C 0.0033 0.0016 'International Tables Vol C Tables 4.2.6.8 and 6.1.1.4'
H H 0.0000 0.0000 'International Tables Vol C Tables 4.2.6.8 and 6.1.1.4'
Cl Cl 0.1484 0.1585 'International Tables Vol C Tables 4.2.6.8 and 6.1.1.4'
I I -0.4742 1.8119 'International Tables Vol C Tables 4.2.6.8 and 6.1.1.4'
O O 0.0106 0.0060 'International Tables Vol C Tables 4.2.6.8 and 6.1.1.4'
S S 0.1246 0.1234 'International Tables Vol C Tables 4.2.6.8 and 6.1.1.4'

loop_
_geom_angle_atom_site_label_1
_geom_angle_atom_site_label_2
_geom_angle_atom_site_label_3
_geom_angle
_geom_angle_site_symmetry_1
_geom_angle_site_symmetry_3
_geom_angle_publ_flag
O4 I1 C5 93.62(12) . . ?
O8 I2 O4 172.98(7) . . ?
O8 I2 C16 90.26(10) . . ?
C16 I2 O4 85.15(11) . . ?
O2 S1 O3 117.73(15) . . ?
O2 S1 C4 110.22(16) . . ?
O2 S1 C8 108.85(17) . . ?
O3 S1 C4 104.50(16) . . ?
O3 S1 C8 106.90(16) . . ?
C4 S1 C8 108.24(17) . . ?
O6 S2 O7 118.03(15) . . ?
O6 S2 C15 106.76(15) . . ?
O6 S2 C19 108.14(15) . . ?
O7 S2 C15 107.31(15) . . ?
O7 S2 C19 108.59(15) . . ?
C15 S2 C19 107.59(16) . . ?
C2 O1 C1 117.0(3) . . ?
I1 O4 I2 121.72(12) . . ?
C13 O5 C12 117.5(3) . . ?
I2 O8 I2 113.55(16) . 2_655 ?
O1 C1 H1A 113(2) . . ?
O1 C1 H1B 107(3) . . ?
O1 C1 H1C 110(2) . . ?
H1A C1 H1B 109(3) . . ?
H1A C1 H1C 106(3) . . ?
H1B C1 H1C 113(3) . . ?
O1 C2 C3 115.5(3) . . ?
O1 C2 C7 124.6(3) . . ?
C3 C2 C7 119.9(3) . . ?
C2 C3 C4 120.3(3) . . ?
C2 C3 H3 119(3) . . ?
C4 C3 H3 121(3) . . ?
C3 C4 S1 119.9(3) . . ?
C3 C4 C5 119.5(3) . . ?
C5 C4 S1 120.6(3) . . ?
C4 C5 I1 122.3(3) . . ?
C6 C5 I1 117.6(2) . . ?
C6 C5 C4 120.0(3) . . ?
C5 C6 C7 120.4(3) . . ?
C5 C6 H6 119(2) . . ?
C7 C6 H6 121(2) . . ?
C2 C7 C6 119.7(4) . . ?
C2 C7 H7 121(2) . . ?
C6 C7 H7 119(2) . . ?
C9 C8 S1 109.7(3) . . ?
C10 C8 S1 104.5(3) . . ?
C10 C8 C9 110.6(4) . . ?
C11 C8 S1 108.4(3) . . ?
C11 C8 C9 111.9(4) . . ?
C11 C8 C10 111.5(4) . . ?
C8 C9 H9A 107(3) . . ?
C8 C9 H9B 108(3) . . ?
C8 C9 H9C 109(2) . . ?
H9A C9 H9B 113(4) . . ?
H9A C9 H9C 113(3) . . ?
H9B C9 H9C 106(4) . . ?
C8 C10 H10A 111(2) . . ?
C8 C10 H10B 112(2) . . ?
C8 C10 H10C 107(3) . . ?
H10A C10 H10B 111(3) . . ?
H10A C10 H10C 107(3) . . ?
H10B C10 H10C 108(4) . . ?
C8 C11 H11A 109(2) . . ?
C8 C11 H11B 115(2) . . ?
C8 C11 H11C 115(2) . . ?
H11A C11 H11B 106(3) . . ?
H11A C11 H11C 110(3) . . ?
H11B C11 H11C 103(3) . . ?
O5 C12 H12A 110(2) . . ?
O5 C12 H12B 107(2) . . ?
O5 C12 H12C 111(2) . . ?
H12A C12 H12B 106(3) . . ?
H12A C12 H12C 112(3) . . ?
H12B C12 H12C 110(3) . . ?
O5 C13 C14 124.2(3) . . ?
O5 C13 C18 115.5(3) . . ?
C18 C13 C14 120.2(3) . . ?
C13 C14 C15 119.7(3) . . ?
C13 C14 H14 117(2) . . ?
C15 C14 H14 123(2) . . ?
C14 C15 S2 114.6(3) . . ?
C14 C15 C16 119.8(3) . . ?
C16 C15 S2 125.6(3) . . ?
C15 C16 I2 126.4(3) . . ?
C17 C16 I2 113.8(3) . . ?
C17 C16 C15 119.6(3) . . ?
C16 C17 H17 121(2) . . ?
C18 C17 C16 120.7(4) . . ?
C18 C17 H17 118(2) . . ?
C13 C18 H18 117(2) . . ?
C17 C18 C13 119.9(4) . . ?
C17 C18 H18 123(2) . . ?
C20 C19 S2 104.2(2) . . ?
C21 C19 S2 109.4(3) . . ?
C21 C19 C20 111.3(3) . . ?
C21 C19 C22 111.9(3) . . ?
C22 C19 S2 108.7(2) . . ?
C22 C19 C20 111.0(3) . . ?
C19 C20 H20A 111(2) . . ?
C19 C20 H20B 105(2) . . ?
C19 C20 H20C 112(2) . . ?
H20A C20 H20B 115(3) . . ?
H20A C20 H20C 104(3) . . ?
H20B C20 H20C 110(3) . . ?
C19 C21 H21A 110(3) . . ?
C19 C21 H21B 115(2) . . ?
C19 C21 H21C 114(3) . . ?
H21A C21 H21B 106(3) . . ?
H21A C21 H21C 107(4) . . ?
H21B C21 H21C 105(3) . . ?
C19 C22 H22A 107(2) . . ?
C19 C22 H22B 111(2) . . ?
C19 C22 H22C 111(2) . . ?
H22A C22 H22B 110(3) . . ?
H22A C22 H22C 107(3) . . ?
H22B C22 H22C 111(3) . . ?
O9 Cl1 O12 105.3(3) . . ?
O10 Cl1 O9 112.2(3) . . ?
O10 Cl1 O12 106.3(3) . . ?
O11 Cl1 O9 112.9(4) . . ?
O11 Cl1 O10 112.0(3) . . ?
O11 Cl1 O12 107.5(4) . . ?
O14 Cl1 O15 107.6(7) . . ?
O14 Cl1 O16 102.9(7) . . ?
O13 Cl1 O14 117.1(6) . . ?
O13 Cl1 O15 116.3(7) . . ?
O13 Cl1 O16 109.4(9) . . ?
O15 Cl1 O16 101.6(8) . . ?

loop_
_geom_bond_atom_site_label_1
_geom_bond_atom_site_label_2
_geom_bond_distance
_geom_bond_site_symmetry_2
_geom_bond_publ_flag
I1 O4 1.891(2) . ?
I1 C5 2.109(3) . ?
I2 O4 2.221(2) . ?
I2 O8 2.0386(19) . ?
I2 C16 2.094(3) . ?
S1 O2 1.430(2) . ?
S1 O3 1.461(2) . ?
S1 C4 1.757(4) . ?
S1 C8 1.806(4) . ?
S2 O6 1.439(2) . ?
S2 O7 1.440(2) . ?
S2 C15 1.795(3) . ?
S2 C19 1.815(3) . ?
O1 C1 1.423(5) . ?
O1 C2 1.354(4) . ?
O5 C12 1.429(5) . ?
O5 C13 1.354(4) . ?
C1 H1A 0.97(4) . ?
C1 H1B 0.91(4) . ?
C1 H1C 0.97(4) . ?
C2 C3 1.381(5) . ?
C2 C7 1.386(5) . ?
C3 C4 1.382(5) . ?
C3 H3 0.92(4) . ?
C4 C5 1.399(5) . ?
C5 C6 1.367(5) . ?
C6 C7 1.389(5) . ?
C6 H6 0.91(4) . ?
C7 H7 0.89(3) . ?
C8 C9 1.527(5) . ?
C8 C10 1.519(5) . ?
C8 C11 1.518(6) . ?
C9 H9A 0.91(4) . ?
C9 H9B 0.98(4) . ?
C9 H9C 0.97(4) . ?
C10 H10A 0.96(4) . ?
C10 H10B 1.00(4) . ?
C10 H10C 0.93(4) . ?
C11 H11A 1.00(4) . ?
C11 H11B 0.98(4) . ?
C11 H11C 0.94(4) . ?
C12 H12A 1.00(4) . ?
C12 H12B 0.92(4) . ?
C12 H12C 0.92(4) . ?
C13 C14 1.388(5) . ?
C13 C18 1.387(5) . ?
C14 C15 1.393(5) . ?
C14 H14 0.92(4) . ?
C15 C16 1.395(5) . ?
C16 C17 1.386(5) . ?
C17 C18 1.375(5) . ?
C17 H17 0.98(4) . ?
C18 H18 0.97(4) . ?
C19 C20 1.527(5) . ?
C19 C21 1.520(5) . ?
C19 C22 1.526(5) . ?
C20 H20A 0.96(4) . ?
C20 H20B 0.93(4) . ?
C20 H20C 0.97(4) . ?
C21 H21A 0.89(4) . ?
C21 H21B 1.01(4) . ?
C21 H21C 0.97(4) . ?
C22 H22A 0.96(4) . ?
C22 H22B 0.96(4) . ?
C22 H22C 0.98(4) . ?
Cl1 O9 1.416(4) . ?
Cl1 O10 1.409(4) . ?
Cl1 O11 1.398(8) . ?
Cl1 O12 1.489(4) . ?
Cl1 O14 1.390(8) . ?
Cl1 O13 1.310(8) . ?
Cl1 O15 1.453(9) . ?
Cl1 O16 1.580(16) . ?

loop_
_geom_torsion_atom_site_label_1
_geom_torsion_atom_site_label_2
_geom_torsion_atom_site_label_3
_geom_torsion_atom_site_label_4
_geom_torsion
_geom_torsion_site_symmetry_1
_geom_torsion_site_symmetry_2
_geom_torsion_site_symmetry_3
_geom_torsion_site_symmetry_4
_geom_torsion_publ_flag
I1 C5 C6 C7 -178.4(3) . . . . ?
I2 C16 C17 C18 -178.2(3) . . . . ?
S1 C4 C5 I1 -4.3(4) . . . . ?
S1 C4 C5 C6 178.8(3) . . . . ?
S2 C15 C16 I2 -1.0(4) . . . . ?
S2 C15 C16 C17 -176.4(3) . . . . ?
O1 C2 C3 C4 178.5(3) . . . . ?
O1 C2 C7 C6 178.7(3) . . . . ?
O2 S1 C4 C3 -47.0(3) . . . . ?
O2 S1 C4 C5 132.8(3) . . . . ?
O2 S1 C8 C9 51.0(3) . . . . ?
O2 S1 C8 C10 -67.6(3) . . . . ?
O2 S1 C8 C11 173.4(3) . . . . ?
O3 S1 C4 C3 -174.4(3) . . . . ?
O3 S1 C4 C5 5.4(3) . . . . ?
O3 S1 C8 C9 179.1(3) . . . . ?
O3 S1 C8 C10 60.6(3) . . . . ?
O3 S1 C8 C11 -58.4(3) . . . . ?
O5 C13 C14 C15 175.8(3) . . . . ?
O5 C13 C18 C17 -177.0(3) . . . . ?
O6 S2 C15 C14 -28.5(3) . . . . ?
O6 S2 C15 C16 149.1(3) . . . . ?
O6 S2 C19 C20 -68.1(3) . . . . ?
O6 S2 C19 C21 51.1(3) . . . . ?
O6 S2 C19 C22 173.5(3) . . . . ?
O7 S2 C15 C14 -155.9(2) . . . . ?
O7 S2 C15 C16 21.7(3) . . . . ?
O7 S2 C19 C20 61.1(3) . . . . ?
O7 S2 C19 C21 -179.7(3) . . . . ?
O7 S2 C19 C22 -57.3(3) . . . . ?
C1 O1 C2 C3 170.0(3) . . . . ?
C1 O1 C2 C7 -9.3(5) . . . . ?
C2 C3 C4 S1 -177.0(3) . . . . ?
C2 C3 C4 C5 3.1(5) . . . . ?
C3 C2 C7 C6 -0.5(5) . . . . ?
C3 C4 C5 I1 175.6(3) . . . . ?
C3 C4 C5 C6 -1.3(5) . . . . ?
C4 S1 C8 C9 -68.8(3) . . . . ?
C4 S1 C8 C10 172.6(3) . . . . ?
C4 S1 C8 C11 53.6(3) . . . . ?
C4 C5 C6 C7 -1.4(5) . . . . ?
C5 I1 O4 I2 -116.38(15) . . . . ?
C5 C6 C7 C2 2.3(5) . . . . ?
C7 C2 C3 C4 -2.2(5) . . . . ?
C8 S1 C4 C3 71.9(3) . . . . ?
C8 S1 C4 C5 -108.3(3) . . . . ?
C12 O5 C13 C14 7.3(5) . . . . ?
C12 O5 C13 C18 -174.0(3) . . . . ?
C13 C14 C15 S2 179.1(3) . . . . ?
C13 C14 C15 C16 1.4(5) . . . . ?
C14 C13 C18 C17 1.7(6) . . . . ?
C14 C15 C16 I2 176.5(2) . . . . ?
C14 C15 C16 C17 1.1(5) . . . . ?
C15 S2 C19 C20 177.0(2) . . . . ?
C15 S2 C19 C21 -63.9(3) . . . . ?
C15 S2 C19 C22 58.5(3) . . . . ?
C15 C16 C17 C18 -2.2(5) . . . . ?
C16 C17 C18 C13 0.8(6) . . . . ?
C18 C13 C14 C15 -2.8(5) . . . . ?
C19 S2 C15 C14 87.4(3) . . . . ?
C19 S2 C15 C16 -95.0(3) . . . . ?
